data_4075039
loop_
_publ_author_name
'Adams, Richard D.'
'Captain, Burjor'
'Zhu, Lei'

_publ_section_title
;
 A New Tris(diphenylstannylene)triosmium Carbonyl Cluster Complex and Its
 Reactions with Pt(PBut3)2and Pt(PPh3)4
;
_journal_issue 8
_journal_name_full Organometallics
_journal_page_first 2049
_journal_paper_doi 10.1021/om060002d
_journal_volume 25
_journal_year 2006
_chemical_formula_sum 'C89 H80 O11 Os3 P2 Pt Sn3'
_chemical_formula_weight 2509.23
_chemical_name_systematic
; 
 ? 
;
_space_group_IT_number 14
_symmetry_cell_setting monoclinic
_symmetry_space_group_name_Hall '-P 2yn'
_symmetry_space_group_name_H-M 'P 1 21/n 1'
_atom_sites_solution_hydrogens geom
_atom_sites_solution_primary direct
_atom_sites_solution_secondary difmap
_audit_creation_method SHELXL-97
_cell_angle_alpha 90.00
_cell_angle_beta 102.2750(10)
_cell_angle_gamma 90.00
_cell_formula_units_Z 4
_cell_length_a 13.5555(4)
_cell_length_b 23.8225(6)
_cell_length_c 28.7065(8)
_cell_measurement_reflns_used 8478
_cell_measurement_temperature 294(2)
_cell_measurement_theta_max 21.65
_cell_measurement_theta_min 2.24
_cell_volume 9058.1(4)
_computing_cell_refinement 'SAINT+  V6.2 (Bruker, 2001)'
_computing_data_collection 'SMART V5.625 (Bruker, 2001)'
_computing_data_reduction 'SAINT+  V6.2'
_computing_molecular_graphics 'SHELXTL V6.1 (Sheldrick, 1997)'
_computing_publication_material 'SHELXTL V6.1'
_computing_structure_refinement 'SHELXL-97 (Sheldrick, 1997)'
_computing_structure_solution 'SHELXS-97 (Sheldrick, 1990)'
_diffrn_ambient_temperature 294(2)
_diffrn_measured_fraction_theta_full 1.000
_diffrn_measured_fraction_theta_max 1.000
_diffrn_measurement_device_type 'CCD area detector'
_diffrn_measurement_method 'phi and omega scans'
_diffrn_radiation_monochromator graphite
_diffrn_radiation_source 'fine-focus sealed tube'
_diffrn_radiation_type MoK\a
_diffrn_radiation_wavelength 0.71073
_diffrn_reflns_av_R_equivalents 0.0726
_diffrn_reflns_av_sigmaI/netI 0.0618
_diffrn_reflns_limit_h_max 16
_diffrn_reflns_limit_h_min -16
_diffrn_reflns_limit_k_max 29
_diffrn_reflns_limit_k_min -29
_diffrn_reflns_limit_l_max 35
_diffrn_reflns_limit_l_min -35
_diffrn_reflns_number 80474
_diffrn_reflns_theta_full 26.02
_diffrn_reflns_theta_max 26.02
_diffrn_reflns_theta_min 1.12
_diffrn_standards_decay_% <1%
_exptl_absorpt_coefficient_mu 6.632
_exptl_absorpt_correction_T_max 0.593
_exptl_absorpt_correction_T_min 1.000
_exptl_absorpt_correction_type SADBAS
_exptl_absorpt_process_details '(SADABS, Bruker, 1997)'
_exptl_crystal_colour darkorange
_exptl_crystal_density_diffrn 1.840
_exptl_crystal_density_method 'not measured'
_exptl_crystal_description block
_exptl_crystal_F_000 4752
_exptl_crystal_size_max 0.22
_exptl_crystal_size_mid 0.12
_exptl_crystal_size_min 0.05
_refine_diff_density_max 1.696
_refine_diff_density_min -0.636
_refine_diff_density_rms 0.163
_refine_ls_extinction_method none
_refine_ls_goodness_of_fit_ref 1.021
_refine_ls_hydrogen_treatment mixed
_refine_ls_matrix_type full
_refine_ls_number_parameters 932
_refine_ls_number_reflns 17860
_refine_ls_number_restraints 6
_refine_ls_restrained_S_all 1.021
_refine_ls_R_factor_all 0.0885
_refine_ls_R_factor_gt 0.0456
_refine_ls_shift/su_max 0.001
_refine_ls_shift/su_mean 0.000
_refine_ls_structure_factor_coef Fsqd
_refine_ls_weighting_details 'calc w=1/[\s^2^(Fo^2^)+(0.0473P)^2^+0.0000P] where P=(Fo^2^+2Fc^2^)/3'
_refine_ls_weighting_scheme calc
_refine_ls_wR_factor_gt 0.0898
_refine_ls_wR_factor_ref 0.1083
_reflns_number_gt 11459
_reflns_number_total 17860
_reflns_threshold_expression >2sigma(I)
_cod_data_source_file om060002dsi20060209_031016.cif
_cod_data_source_block p21n
_cod_depositor_comments
;
The following automatic conversions were performed:

'_symmetry_cell_setting' value 'Monoclinic' changed to 'monoclinic'
according to /home/saulius/struct/CIF-dictionaries/cif_core.dic
dictionary named 'cif_core.dic' version 2.4.1 from 2010-06-29.

Automatic conversion script
Id: cif_fix_values 1715 2011-07-08 13:25:40Z adriana 
;
_cod_original_sg_symbol_H-M P2(1)/n
_cod_database_code 4075039

loop_
_symmetry_equiv_pos_as_xyz
'x, y, z'
'-x+1/2, y+1/2, -z+1/2'
'-x, -y, -z'
'x-1/2, -y-1/2, z-1/2'

loop_
_atom_site_label
_atom_site_type_symbol
_atom_site_fract_x
_atom_site_fract_y
_atom_site_fract_z
_atom_site_U_iso_or_equiv
_atom_site_adp_type
_atom_site_occupancy
_atom_site_symmetry_multiplicity
_atom_site_calc_flag
_atom_site_refinement_flags
Pt1 Pt 0.25165(3) 0.334127(14) 0.144454(12) 0.04893(10) Uani 1 1 d .
Os1 Os 0.40775(3) 0.226830(15) 0.030333(12) 0.05029(10) Uani 1 1 d .
Os2 Os 0.19376(3) 0.196929(14) 0.012779(12) 0.04785(10) Uani 1 1 d .
Os3 Os 0.31062(3) 0.173781(16) -0.063076(13) 0.05813(11) Uani 1 1 d .
Sn1 Sn 0.29188(4) 0.24510(2) 0.097599(19) 0.04547(15) Uani 1 1 d .
Sn2 Sn 0.11433(5) 0.15426(3) -0.07233(2) 0.05924(18) Uani 1 1 d .
Sn3 Sn 0.50276(5) 0.20703(3) -0.03969(2) 0.06195(19) Uani 1 1 d .
P1 P 0.2584(2) 0.41497(10) 0.19058(8) 0.0579(6) Uani 1 1 d .
P2 P 0.08863(19) 0.30572(10) 0.14845(8) 0.0555(6) Uani 1 1 d .
O11 O 0.4643(5) 0.1087(3) 0.0712(3) 0.080(2) Uani 1 1 d .
O12 O 0.6011(6) 0.2649(4) 0.0963(3) 0.102(3) Uani 1 1 d .
O13 O 0.3634(6) 0.3450(3) -0.0114(3) 0.085(2) Uani 1 1 d .
O21 O 0.2402(6) 0.0773(3) 0.0521(2) 0.076(2) Uani 1 1 d .
O22 O -0.0080(6) 0.1857(3) 0.0411(3) 0.087(2) Uani 1 1 d .
O23 O 0.1471(6) 0.3146(3) -0.0310(3) 0.081(2) Uani 1 1 d .
O31 O 0.3631(6) 0.0542(3) -0.0249(3) 0.087(2) Uani 1 1 d .
O32 O 0.3147(9) 0.1280(4) -0.1608(3) 0.157(5) Uani 1 1 d .
O33 O 0.2627(7) 0.2901(3) -0.1098(3) 0.108(3) Uani 1 1 d .
C11 C 0.4399(7) 0.1517(4) 0.0557(3) 0.057(2) Uani 1 1 d .
C12 C 0.5270(8) 0.2524(4) 0.0721(4) 0.065(3) Uani 1 1 d .
C13 C 0.3763(7) 0.3016(4) 0.0042(3) 0.063(3) Uani 1 1 d .
C21 C 0.2266(7) 0.1219(4) 0.0382(3) 0.053(2) Uani 1 1 d .
C22 C 0.0701(7) 0.1920(4) 0.0312(3) 0.058(2) Uani 1 1 d .
C23 C 0.1654(7) 0.2709(4) -0.0147(3) 0.059(2) Uani 1 1 d .
C31 C 0.3410(8) 0.0997(5) -0.0380(3) 0.067(3) Uani 1 1 d .
C32 C 0.3123(11) 0.1456(5) -0.1235(4) 0.099(4) Uani 1 1 d .
C33 C 0.2811(9) 0.2471(5) -0.0914(3) 0.077(3) Uani 1 1 d .
C34 C 0.3493(7) 0.1792(3) 0.1498(3) 0.051(2) Uani 1 1 d .
C35 C 0.2927(8) 0.1343(4) 0.1564(3) 0.062(3) Uani 1 1 d .
H35 H 0.2258 0.1323 0.1401 0.075 Uiso 1 1 calc R
C36 C 0.3330(9) 0.0908(4) 0.1873(4) 0.080(3) Uani 1 1 d .
H36 H 0.2927 0.0602 0.1911 0.096 Uiso 1 1 calc R
C37 C 0.4286(10) 0.0925(5) 0.2113(4) 0.093(4) Uani 1 1 d .
H37 H 0.4560 0.0633 0.2314 0.111 Uiso 1 1 calc R
C38 C 0.4855(9) 0.1387(5) 0.2055(4) 0.093(4) Uani 1 1 d .
H38 H 0.5518 0.1411 0.2227 0.112 Uiso 1 1 calc R
C39 C 0.4472(8) 0.1810(4) 0.1754(4) 0.074(3) Uani 1 1 d .
H39 H 0.4878 0.2116 0.1720 0.088 Uiso 1 1 calc R
C40 C 0.0190(10) 0.2084(5) -0.1229(4) 0.084(3) Uani 1 1 d .
C41 C -0.0520(10) 0.2427(5) -0.1111(5) 0.103(4) Uani 1 1 d .
H41 H -0.0639 0.2406 -0.0804 0.124 Uiso 1 1 calc R
C42 C -0.1085(15) 0.2811(6) -0.1435(7) 0.140(7) Uani 1 1 d .
H42 H -0.1570 0.3043 -0.1349 0.168 Uiso 1 1 calc R
C43 C -0.0890(14) 0.2826(7) -0.1863(8) 0.140(7) Uani 1 1 d .
H43 H -0.1248 0.3082 -0.2078 0.168 Uiso 1 1 calc R
C44 C -0.0198(16) 0.2492(7) -0.2017(5) 0.150(7) Uani 1 1 d .
H44 H -0.0102 0.2518 -0.2328 0.180 Uiso 1 1 calc R
C45 C 0.0360(11) 0.2112(5) -0.1691(4) 0.114(5) Uani 1 1 d .
H45 H 0.0838 0.1880 -0.1782 0.136 Uiso 1 1 calc R
C46 C 0.0474(7) 0.0734(4) -0.0837(3) 0.059(2) Uani 1 1 d .
C47 C -0.0440(9) 0.0677(5) -0.1146(4) 0.089(3) Uani 1 1 d .
H47 H -0.0766 0.0990 -0.1300 0.107 Uiso 1 1 calc R
C48 C -0.0881(10) 0.0150(6) -0.1229(5) 0.099(4) Uani 1 1 d .
H48 H -0.1493 0.0120 -0.1447 0.118 Uiso 1 1 calc R
C49 C -0.0475(10) -0.0310(5) -0.1014(5) 0.094(4) Uani 1 1 d .
H49 H -0.0795 -0.0657 -0.1072 0.113 Uiso 1 1 calc R
C50 C 0.0399(12) -0.0260(5) -0.0716(5) 0.130(6) Uani 1 1 d .
H50 H 0.0700 -0.0578 -0.0559 0.156 Uiso 1 1 calc R
C51 C 0.0891(10) 0.0258(5) -0.0626(5) 0.115(5) Uani 1 1 d .
H51 H 0.1517 0.0275 -0.0417 0.138 Uiso 1 1 calc R
C52 C 0.5523(8) 0.2762(5) -0.0772(4) 0.072(3) Uani 1 1 d .
C53 C 0.5722(10) 0.3279(5) -0.0593(6) 0.112(5) Uani 1 1 d .
H53 H 0.5650 0.3358 -0.0285 0.134 Uiso 1 1 calc R
C54 C 0.6040(13) 0.3702(7) -0.0867(9) 0.161(8) Uani 1 1 d .
H54 H 0.6157 0.4062 -0.0743 0.193 Uiso 1 1 calc R
C55 C 0.6177(15) 0.3589(9) -0.1310(10) 0.170(10) Uani 1 1 d .
H55 H 0.6475 0.3853 -0.1475 0.204 Uiso 1 1 calc R
C56 C 0.5886(17) 0.3103(9) -0.1503(6) 0.197(11) Uani 1 1 d .
H56 H 0.5869 0.3048 -0.1826 0.237 Uiso 1 1 calc R
C57 C 0.5597(13) 0.2663(6) -0.1236(5) 0.146(6) Uani 1 1 d .
H57 H 0.5458 0.2309 -0.1370 0.175 Uiso 1 1 calc R
C58 C 0.6221(9) 0.1474(4) -0.0371(4) 0.073(3) Uani 1 1 d .
C59 C 0.6015(10) 0.0907(5) -0.0441(5) 0.123(6) Uani 1 1 d .
H59 H 0.5352 0.0780 -0.0492 0.148 Uiso 1 1 calc R
C60 C 0.6785(14) 0.0533(6) -0.0434(6) 0.141(7) Uani 1 1 d .
H60 H 0.6640 0.0152 -0.0469 0.170 Uiso 1 1 calc R
C61 C 0.7736(13) 0.0704(8) -0.0379(5) 0.126(6) Uani 1 1 d .
H61 H 0.8254 0.0445 -0.0366 0.152 Uiso 1 1 calc R
C62 C 0.7939(11) 0.1262(8) -0.0342(6) 0.128(6) Uani 1 1 d .
H62 H 0.8596 0.1389 -0.0323 0.154 Uiso 1 1 calc R
C63 C 0.7185(9) 0.1636(6) -0.0333(5) 0.099(4) Uani 1 1 d .
H63 H 0.7342 0.2016 -0.0299 0.119 Uiso 1 1 calc R
C64 C 0.3951(8) 0.3522(4) 0.1374(4) 0.068(3) Uani 1 1 d .
C65 C 0.4129(10) 0.3841(4) 0.0991(4) 0.093(4) Uani 1 1 d .
H65 H 0.3593 0.3932 0.0742 0.111 Uiso 1 1 calc R
C66 C 0.5095(13) 0.4022(7) 0.0978(7) 0.133(7) Uani 1 1 d .
H66 H 0.5184 0.4228 0.0715 0.159 Uiso 1 1 calc R
C67 C 0.5882(16) 0.3919(10) 0.1312(9) 0.172(12) Uani 1 1 d .
H67 H 0.6513 0.4051 0.1286 0.206 Uiso 1 1 calc R
C68 C 0.5778(12) 0.3616(8) 0.1699(7) 0.139(7) Uani 1 1 d .
H68 H 0.6334 0.3533 0.1941 0.166 Uiso 1 1 calc R
C69 C 0.4781(8) 0.3428(5) 0.1724(5) 0.091(4) Uani 1 1 d .
H69 H 0.4702 0.3231 0.1993 0.109 Uiso 1 1 calc R
C70 C 0.3809(8) 0.4499(4) 0.2110(4) 0.069(3) Uani 1 1 d .
C71 C 0.4181(10) 0.4844(5) 0.1802(4) 0.092(4) Uani 1 1 d .
H71 H 0.3815 0.4892 0.1492 0.110 Uiso 1 1 calc R
C72 C 0.5092(11) 0.5118(6) 0.1950(6) 0.108(4) Uani 1 1 d .
H72 H 0.5310 0.5364 0.1742 0.130 Uiso 1 1 calc R
C73 C 0.5680(12) 0.5040(7) 0.2392(7) 0.127(6) Uani 1 1 d .
H73 H 0.6308 0.5212 0.2481 0.153 Uiso 1 1 calc R
C74 C 0.5318(11) 0.4696(7) 0.2705(5) 0.133(6) Uani 1 1 d .
H74 H 0.5694 0.4643 0.3013 0.160 Uiso 1 1 calc R
C75 C 0.4388(10) 0.4429(6) 0.2560(5) 0.108(4) Uani 1 1 d .
H75 H 0.4154 0.4198 0.2774 0.129 Uiso 1 1 calc R
C76 C 0.2154(7) 0.4038(4) 0.2460(3) 0.057(2) Uani 1 1 d .
C77 C 0.2555(8) 0.3569(4) 0.2729(3) 0.069(3) Uani 1 1 d .
H77 H 0.2978 0.3327 0.2609 0.082 Uiso 1 1 calc R
C78 C 0.2331(9) 0.3460(5) 0.3170(4) 0.081(3) Uani 1 1 d .
H78 H 0.2605 0.3150 0.3348 0.097 Uiso 1 1 calc R
C79 C 0.1703(10) 0.3816(5) 0.3337(4) 0.090(4) Uani 1 1 d .
H79 H 0.1547 0.3747 0.3632 0.108 Uiso 1 1 calc R
C80 C 0.1300(9) 0.4270(5) 0.3081(4) 0.087(3) Uani 1 1 d .
H80 H 0.0865 0.4505 0.3200 0.104 Uiso 1 1 calc R
C81 C 0.1523(8) 0.4385(4) 0.2652(3) 0.073(3) Uani 1 1 d .
H81 H 0.1248 0.4702 0.2485 0.087 Uiso 1 1 calc R
C82 C 0.1873(8) 0.4725(4) 0.1590(3) 0.071(3) Uani 1 1 d .
C83 C 0.1801(10) 0.5243(4) 0.1799(4) 0.093(4) Uani 1 1 d .
H83 H 0.2158 0.5311 0.2108 0.111 Uiso 1 1 calc R
C84 C 0.1196(13) 0.5663(5) 0.1548(6) 0.131(6) Uani 1 1 d .
H84 H 0.1118 0.6003 0.1695 0.157 Uiso 1 1 calc R
C85 C 0.0711(14) 0.5575(7) 0.1079(6) 0.141(6) Uani 1 1 d .
H85 H 0.0320 0.5857 0.0906 0.169 Uiso 1 1 calc R
C86 C 0.0812(13) 0.5077(7) 0.0875(5) 0.135(6) Uani 1 1 d .
H86 H 0.0495 0.5020 0.0558 0.163 Uiso 1 1 calc R
C87 C 0.1370(9) 0.4649(5) 0.1121(4) 0.090(4) Uani 1 1 d .
H87 H 0.1410 0.4305 0.0972 0.108 Uiso 1 1 calc R
C88 C 0.0112(7) 0.3435(4) 0.1843(3) 0.064(3) Uani 1 1 d .
C89 C -0.0338(8) 0.3929(5) 0.1682(4) 0.083(3) Uani 1 1 d .
H89 H -0.0210 0.4085 0.1404 0.100 Uiso 1 1 calc R
C90 C -0.0984(9) 0.4207(5) 0.1922(5) 0.102(4) Uani 1 1 d .
H90 H -0.1294 0.4540 0.1803 0.122 Uiso 1 1 calc R
C91 C -0.1153(10) 0.3982(6) 0.2332(5) 0.110(5) Uani 1 1 d .
H91 H -0.1587 0.4163 0.2494 0.131 Uiso 1 1 calc R
C92 C -0.0700(10) 0.3501(5) 0.2509(4) 0.095(4) Uani 1 1 d .
H92 H -0.0808 0.3359 0.2796 0.114 Uiso 1 1 calc R
C93 C -0.0067(8) 0.3210(5) 0.2264(4) 0.077(3) Uani 1 1 d .
H93 H 0.0228 0.2872 0.2382 0.093 Uiso 1 1 calc R
C94 C 0.0857(8) 0.2345(4) 0.1722(3) 0.061(3) Uani 1 1 d .
C95 C 0.1608(8) 0.2207(4) 0.2113(4) 0.071(3) Uani 1 1 d .
H95 H 0.2125 0.2462 0.2221 0.085 Uiso 1 1 calc R
C96 C 0.1608(10) 0.1698(5) 0.2347(4) 0.084(3) Uani 1 1 d .
H96 H 0.2123 0.1616 0.2608 0.101 Uiso 1 1 calc R
C97 C 0.0868(10) 0.1322(5) 0.2198(4) 0.087(4) Uani 1 1 d .
H97 H 0.0845 0.0991 0.2367 0.104 Uiso 1 1 calc R
C98 C 0.0144(10) 0.1431(5) 0.1794(5) 0.094(4) Uani 1 1 d .
H98 H -0.0347 0.1162 0.1680 0.112 Uiso 1 1 calc R
C99 C 0.0139(8) 0.1942(5) 0.1553(4) 0.077(3) Uani 1 1 d .
H99 H -0.0349 0.2010 0.1278 0.093 Uiso 1 1 calc R
C100 C -0.0048(8) 0.3093(4) 0.0921(3) 0.064(3) Uani 1 1 d .
C101 C -0.1082(8) 0.2978(5) 0.0891(4) 0.082(3) Uani 1 1 d .
H101 H -0.1293 0.2857 0.1162 0.098 Uiso 1 1 calc R
C102 C -0.1765(9) 0.3039(6) 0.0483(5) 0.098(4) Uani 1 1 d .
H102 H -0.2441 0.2958 0.0472 0.118 Uiso 1 1 calc R
C103 C -0.1468(10) 0.3221(6) 0.0082(5) 0.108(5) Uani 1 1 d .
H103 H -0.1944 0.3258 -0.0202 0.129 Uiso 1 1 calc R
C104 C -0.0478(10) 0.3350(5) 0.0093(4) 0.092(4) Uani 1 1 d .
H104 H -0.0287 0.3476 -0.0181 0.110 Uiso 1 1 calc R
C105 C 0.0246(8) 0.3290(4) 0.0518(3) 0.062(3) Uani 1 1 d .
H105 H 0.0917 0.3383 0.0529 0.075 Uiso 1 1 calc R
O1S O 0.7516(15) 0.1269(10) 0.1896(8) 0.290(9) Uiso 1 1 d .
C1S C 0.798(2) 0.1938(13) 0.2544(12) 0.355(18) Uiso 1 1 d .
H1S1 H 0.7634 0.2236 0.2665 0.532 Uiso 1 1 calc R
H1S2 H 0.8695 0.2017 0.2612 0.532 Uiso 1 1 calc R
H1S3 H 0.7866 0.1590 0.2692 0.532 Uiso 1 1 calc R
C2S C 0.762(2) 0.1893(13) 0.2027(11) 0.282(14) Uiso 1 1 d .
H2S1 H 0.8084 0.2073 0.1862 0.339 Uiso 1 1 calc R
H2S2 H 0.6965 0.2077 0.1933 0.339 Uiso 1 1 calc R
C3S C 0.730(2) 0.1115(14) 0.1351(12) 0.328(17) Uiso 1 1 d .
H3S1 H 0.7893 0.1139 0.1215 0.393 Uiso 1 1 calc R
H3S2 H 0.6748 0.1330 0.1163 0.393 Uiso 1 1 calc R
C4S C 0.699(2) 0.0494(13) 0.1440(10) 0.318(16) Uiso 1 1 d .
H4S1 H 0.7591 0.0266 0.1517 0.477 Uiso 1 1 calc R
H4S2 H 0.6556 0.0351 0.1158 0.477 Uiso 1 1 calc R
H4S3 H 0.6652 0.0486 0.1700 0.477 Uiso 1 1 calc R
O2S O 0.7869(18) 0.5252(10) 0.0951(9) 0.328(11) Uiso 1 1 d D
C5S C 0.809(2) 0.5806(13) 0.1687(10) 0.354(18) Uiso 1 1 d D
H5S1 H 0.8343 0.5492 0.1885 0.532 Uiso 1 1 calc R
H5S2 H 0.7737 0.6056 0.1859 0.532 Uiso 1 1 calc R
H5S3 H 0.8641 0.6002 0.1600 0.532 Uiso 1 1 calc R
C6S C 0.740(2) 0.5609(16) 0.1260(12) 0.41(2) Uiso 1 1 d D
H6S1 H 0.7100 0.5932 0.1077 0.492 Uiso 1 1 calc R
H6S2 H 0.6859 0.5400 0.1353 0.492 Uiso 1 1 calc R
C7S C 0.717(2) 0.5089(16) 0.0496(11) 0.371(19) Uiso 1 1 d D
H7S1 H 0.6599 0.4885 0.0561 0.446 Uiso 1 1 calc R
H7S2 H 0.6930 0.5421 0.0312 0.446 Uiso 1 1 calc R
C8S C 0.772(3) 0.4745(18) 0.0238(12) 0.50(3) Uiso 1 1 d D
H8S1 H 0.8316 0.4938 0.0198 0.753 Uiso 1 1 calc R
H8S2 H 0.7305 0.4660 -0.0069 0.753 Uiso 1 1 calc R
H8S3 H 0.7907 0.4402 0.0411 0.753 Uiso 1 1 calc R

loop_
_atom_site_aniso_label
_atom_site_aniso_U_11
_atom_site_aniso_U_22
_atom_site_aniso_U_33
_atom_site_aniso_U_23
_atom_site_aniso_U_13
_atom_site_aniso_U_12
Pt1 0.0644(2) 0.04212(19) 0.04359(19) -0.00499(15) 0.01895(16) -0.00382(17)
Os1 0.0631(2) 0.0452(2) 0.0484(2) -0.00037(16) 0.02505(18) -0.00058(17)
Os2 0.0612(2) 0.0441(2) 0.04053(18) -0.00314(15) 0.01594(16) -0.00094(17)
Os3 0.0822(3) 0.0516(2) 0.0475(2) -0.00273(17) 0.0292(2) -0.0046(2)
Sn1 0.0575(4) 0.0418(3) 0.0404(3) -0.0031(3) 0.0179(3) -0.0023(3)
Sn2 0.0796(5) 0.0539(4) 0.0426(3) -0.0034(3) 0.0092(3) -0.0021(3)
Sn3 0.0806(5) 0.0517(4) 0.0651(4) 0.0028(3) 0.0413(4) 0.0026(3)
P1 0.0811(18) 0.0440(14) 0.0508(14) -0.0046(11) 0.0189(13) -0.0048(13)
P2 0.0658(16) 0.0547(15) 0.0507(14) -0.0066(11) 0.0227(12) -0.0044(12)
O11 0.096(6) 0.057(5) 0.086(5) 0.011(4) 0.019(4) 0.008(4)
O12 0.070(5) 0.115(7) 0.115(7) -0.018(5) 0.007(5) -0.012(5)
O13 0.116(6) 0.051(4) 0.090(5) 0.013(4) 0.027(5) 0.009(4)
O21 0.110(6) 0.049(4) 0.074(5) 0.003(4) 0.034(4) 0.004(4)
O22 0.076(5) 0.087(5) 0.106(6) -0.019(4) 0.035(5) -0.013(4)
O23 0.106(6) 0.059(5) 0.085(5) 0.019(4) 0.039(4) 0.014(4)
O31 0.115(6) 0.061(5) 0.092(6) 0.002(4) 0.040(5) 0.005(5)
O32 0.273(14) 0.136(8) 0.088(6) -0.037(6) 0.100(8) -0.038(8)
O33 0.169(9) 0.079(6) 0.083(6) 0.025(5) 0.042(6) 0.005(6)
C11 0.066(6) 0.047(6) 0.059(6) 0.001(5) 0.020(5) 0.004(5)
C12 0.061(7) 0.056(6) 0.082(7) -0.002(5) 0.021(6) 0.001(5)
C13 0.075(7) 0.052(6) 0.066(6) -0.002(5) 0.023(5) 0.000(5)
C21 0.057(6) 0.054(6) 0.050(5) -0.004(5) 0.014(4) -0.001(5)
C22 0.064(6) 0.052(6) 0.058(6) -0.010(5) 0.013(5) -0.012(5)
C23 0.066(6) 0.056(6) 0.057(6) 0.000(5) 0.018(5) -0.005(5)
C31 0.087(8) 0.060(7) 0.062(6) -0.008(5) 0.035(6) -0.006(6)
C32 0.164(13) 0.074(8) 0.079(8) -0.006(6) 0.069(9) -0.016(8)
C33 0.105(9) 0.081(8) 0.048(6) 0.003(6) 0.026(6) -0.004(7)
C34 0.068(6) 0.049(5) 0.042(5) 0.000(4) 0.022(5) -0.002(5)
C35 0.073(7) 0.052(6) 0.063(6) 0.006(5) 0.020(5) -0.008(5)
C36 0.098(9) 0.066(7) 0.083(8) 0.019(6) 0.037(7) -0.006(7)
C37 0.109(10) 0.071(8) 0.090(9) 0.025(7) 0.002(8) 0.002(8)
C38 0.080(8) 0.101(10) 0.085(8) 0.022(7) -0.013(7) 0.012(7)
C39 0.070(7) 0.072(7) 0.075(7) 0.010(6) 0.006(6) -0.003(6)
C40 0.108(10) 0.058(7) 0.070(8) -0.006(6) -0.015(7) -0.010(7)
C41 0.113(11) 0.067(8) 0.116(11) -0.016(8) -0.008(9) -0.001(8)
C42 0.182(18) 0.073(10) 0.147(15) 0.010(12) -0.008(15) 0.026(10)
C43 0.152(16) 0.068(10) 0.170(19) 0.010(12) -0.033(15) 0.025(10)
C44 0.24(2) 0.118(14) 0.061(8) 0.027(9) -0.028(11) -0.014(14)
C45 0.165(14) 0.097(10) 0.067(8) 0.009(7) -0.004(9) -0.010(9)
C46 0.068(7) 0.062(6) 0.046(5) -0.003(5) 0.010(5) -0.003(5)
C47 0.096(9) 0.084(9) 0.083(8) -0.002(7) 0.007(7) -0.007(7)
C48 0.100(10) 0.083(9) 0.103(10) -0.011(8) 0.001(8) -0.022(8)
C49 0.106(10) 0.074(9) 0.106(10) -0.025(8) 0.029(8) -0.032(8)
C50 0.155(14) 0.055(8) 0.151(13) 0.007(8) -0.030(11) -0.039(8)
C51 0.105(10) 0.073(9) 0.135(12) 0.022(8) -0.045(9) -0.015(7)
C52 0.073(7) 0.077(8) 0.077(7) 0.017(6) 0.038(6) 0.001(6)
C53 0.119(11) 0.068(9) 0.160(13) 0.011(9) 0.057(10) -0.005(8)
C54 0.140(14) 0.086(11) 0.29(3) 0.042(15) 0.114(17) -0.012(10)
C55 0.138(15) 0.131(17) 0.27(3) 0.090(19) 0.099(17) -0.016(12)
C56 0.30(3) 0.21(2) 0.088(11) 0.051(13) 0.066(14) -0.09(2)
C57 0.233(19) 0.112(12) 0.130(12) 0.021(10) 0.119(13) -0.023(12)
C58 0.102(9) 0.062(7) 0.068(6) 0.007(5) 0.047(6) 0.029(6)
C59 0.129(11) 0.070(9) 0.207(16) 0.046(9) 0.117(11) 0.030(8)
C60 0.167(15) 0.070(9) 0.226(19) 0.058(10) 0.129(15) 0.049(10)
C61 0.126(14) 0.135(15) 0.119(12) 0.043(11) 0.028(11) 0.076(12)
C62 0.094(11) 0.132(14) 0.151(14) -0.049(12) 0.013(9) 0.021(10)
C63 0.072(8) 0.099(10) 0.127(11) -0.040(8) 0.024(8) 0.002(8)
C64 0.080(8) 0.054(6) 0.076(7) -0.027(5) 0.027(6) -0.014(5)
C65 0.119(10) 0.071(7) 0.107(9) -0.026(7) 0.067(8) -0.039(7)
C66 0.143(14) 0.127(13) 0.162(17) -0.049(12) 0.109(13) -0.062(13)
C67 0.121(16) 0.18(2) 0.24(3) -0.11(2) 0.096(19) -0.073(17)
C68 0.083(12) 0.138(16) 0.19(2) -0.085(14) 0.022(12) -0.003(10)
C69 0.058(7) 0.110(10) 0.108(10) -0.040(8) 0.024(7) -0.011(7)
C70 0.084(7) 0.052(6) 0.075(7) -0.021(5) 0.026(6) -0.016(5)
C71 0.119(11) 0.072(8) 0.090(9) -0.012(7) 0.035(8) -0.021(7)
C72 0.109(12) 0.091(10) 0.134(13) -0.003(9) 0.047(10) -0.027(9)
C73 0.100(12) 0.116(13) 0.171(17) -0.026(12) 0.039(12) -0.035(10)
C74 0.104(12) 0.182(17) 0.098(11) -0.023(11) -0.013(9) -0.040(11)
C75 0.115(11) 0.125(12) 0.082(9) -0.016(8) 0.017(8) -0.033(9)
C76 0.080(7) 0.039(5) 0.054(5) -0.009(4) 0.016(5) -0.003(5)
C77 0.093(8) 0.056(6) 0.053(6) -0.007(5) 0.007(5) -0.003(6)
C78 0.123(10) 0.059(7) 0.057(6) 0.012(5) 0.011(7) -0.001(7)
C79 0.120(11) 0.082(9) 0.070(8) -0.006(7) 0.028(7) -0.029(8)
C80 0.130(10) 0.073(8) 0.068(7) -0.016(6) 0.046(7) -0.010(7)
C81 0.119(9) 0.045(6) 0.058(6) -0.004(5) 0.029(6) -0.002(6)
C82 0.100(8) 0.059(7) 0.056(6) 0.004(5) 0.023(6) 0.005(6)
C83 0.135(11) 0.045(6) 0.103(9) 0.001(6) 0.038(8) 0.005(7)
C84 0.219(18) 0.062(9) 0.124(13) 0.014(9) 0.066(13) 0.034(10)
C85 0.216(19) 0.090(12) 0.124(14) 0.054(10) 0.054(14) 0.039(12)
C86 0.200(17) 0.111(13) 0.096(11) 0.027(10) 0.032(11) 0.031(12)
C87 0.130(11) 0.060(7) 0.077(8) 0.022(6) 0.018(7) 0.007(7)
C88 0.072(7) 0.061(6) 0.067(6) -0.015(5) 0.028(5) 0.002(5)
C89 0.102(9) 0.069(7) 0.085(8) -0.008(6) 0.034(7) 0.017(7)
C90 0.104(10) 0.100(10) 0.102(10) -0.014(8) 0.023(8) 0.041(8)
C91 0.127(11) 0.125(12) 0.090(10) -0.015(9) 0.055(9) 0.033(10)
C92 0.129(11) 0.092(9) 0.077(8) 0.002(7) 0.052(8) 0.022(8)
C93 0.093(8) 0.080(8) 0.070(7) -0.008(6) 0.042(6) 0.000(6)
C94 0.071(7) 0.060(6) 0.059(6) -0.008(5) 0.028(5) -0.013(5)
C95 0.079(7) 0.061(7) 0.076(7) -0.007(6) 0.022(6) -0.019(6)
C96 0.113(10) 0.079(8) 0.068(7) 0.006(6) 0.035(7) -0.009(7)
C97 0.119(11) 0.072(8) 0.084(9) 0.009(7) 0.051(8) -0.014(8)
C98 0.127(11) 0.056(7) 0.105(10) -0.002(7) 0.042(9) -0.030(7)
C99 0.084(8) 0.077(8) 0.077(7) -0.011(6) 0.031(6) -0.009(6)
C100 0.072(7) 0.064(6) 0.057(6) -0.010(5) 0.019(5) 0.006(5)
C101 0.059(7) 0.105(9) 0.084(8) -0.016(7) 0.023(6) -0.009(6)
C102 0.070(8) 0.140(12) 0.084(9) -0.004(8) 0.017(8) 0.007(8)
C103 0.069(9) 0.149(13) 0.090(10) -0.020(9) -0.016(8) 0.036(8)
C104 0.103(10) 0.106(10) 0.068(8) 0.013(7) 0.021(7) 0.023(8)
C105 0.071(7) 0.058(6) 0.061(6) 0.002(5) 0.022(5) 0.009(5)

loop_
_atom_type_symbol
_atom_type_description
_atom_type_scat_dispersion_real
_atom_type_scat_dispersion_imag
_atom_type_scat_source
C C 0.0033 0.0016 'International Tables Vol C Tables 4.2.6.8 and 6.1.1.4'
H H 0.0000 0.0000 'International Tables Vol C Tables 4.2.6.8 and 6.1.1.4'
O O 0.0106 0.0060 'International Tables Vol C Tables 4.2.6.8 and 6.1.1.4'
P P 0.1023 0.0942 'International Tables Vol C Tables 4.2.6.8 and 6.1.1.4'
Sn Sn -0.6537 1.4246 'International Tables Vol C Tables 4.2.6.8 and 6.1.1.4'
Os Os -1.2165 7.6030 'International Tables Vol C Tables 4.2.6.8 and 6.1.1.4'
Pt Pt -1.7033 8.3905 'International Tables Vol C Tables 4.2.6.8 and 6.1.1.4'

loop_
_geom_angle_atom_site_label_1
_geom_angle_atom_site_label_2
_geom_angle_atom_site_label_3
_geom_angle
C64 Pt1 P1 87.6(3)
C64 Pt1 P2 174.6(3)
P1 Pt1 P2 97.75(9)
C64 Pt1 Sn1 79.3(2)
P1 Pt1 Sn1 166.11(7)
P2 Pt1 Sn1 95.32(6)
C12 Os1 C13 92.1(4)
C12 Os1 C11 88.1(4)
C13 Os1 C11 179.2(4)
C12 Os1 Sn3 92.9(3)
C13 Os1 Sn3 88.4(3)
C11 Os1 Sn3 90.8(3)
C12 Os1 Sn1 92.4(3)
C13 Os1 Sn1 90.8(3)
C11 Os1 Sn1 90.0(3)
Sn3 Os1 Sn1 174.67(3)
C12 Os1 Os2 150.2(3)
C13 Os1 Os2 91.6(3)
C11 Os1 Os2 88.6(3)
Sn3 Os1 Os2 116.75(2)
Sn1 Os1 Os2 57.986(15)
C12 Os1 Os3 148.5(3)
C13 Os1 Os3 91.3(3)
C11 Os1 Os3 88.1(3)
Sn3 Os1 Os3 55.899(19)
Sn1 Os1 Os3 118.855(19)
Os2 Os1 Os3 60.871(12)
C22 Os2 C23 93.4(4)
C22 Os2 C21 89.1(4)
C23 Os2 C21 177.2(4)
C22 Os2 Sn2 91.3(3)
C23 Os2 Sn2 88.1(3)
C21 Os2 Sn2 90.5(2)
C22 Os2 Sn1 94.0(3)
C23 Os2 Sn1 89.8(3)
C21 Os2 Sn1 91.3(2)
Sn2 Os2 Sn1 174.39(2)
C22 Os2 Os1 152.2(3)
C23 Os2 Os1 87.3(3)
C21 Os2 Os1 91.1(3)
Sn2 Os2 Os1 116.44(2)
Sn1 Os2 Os1 58.206(15)
C22 Os2 Os3 146.9(3)
C23 Os2 Os3 87.8(3)
C21 Os2 Os3 89.4(3)
Sn2 Os2 Os3 55.638(18)
Sn1 Os2 Os3 119.061(19)
Os1 Os2 Os3 60.857(12)
C32 Os3 C31 88.5(5)
C32 Os3 C33 88.6(5)
C31 Os3 C33 177.1(4)
C32 Os3 Sn2 93.1(4)
C31 Os3 Sn2 90.4(3)
C33 Os3 Sn2 90.2(3)
C32 Os3 Sn3 97.8(4)
C31 Os3 Sn3 93.4(3)
C33 Os3 Sn3 86.6(3)
Sn2 Os3 Sn3 168.51(2)
C32 Os3 Os1 153.2(4)
C31 Os3 Os1 92.0(3)
C33 Os3 Os1 90.4(3)
Sn2 Os3 Os1 113.720(19)
Sn3 Os3 Os1 55.337(17)
C32 Os3 Os2 148.6(4)
C31 Os3 Os2 90.1(3)
C33 Os3 Os2 92.6(3)
Sn2 Os3 Os2 55.496(16)
Sn3 Os3 Os2 113.591(19)
Os1 Os3 Os2 58.272(11)
C34 Sn1 Pt1 108.0(2)
C34 Sn1 Os2 109.8(2)
Pt1 Sn1 Os2 132.24(3)
C34 Sn1 Os1 101.1(2)
Pt1 Sn1 Os1 133.88(2)
Os2 Sn1 Os1 63.808(16)
C46 Sn2 C40 105.3(4)
C46 Sn2 Os2 124.4(2)
C40 Sn2 Os2 117.3(3)
C46 Sn2 Os3 124.0(3)
C40 Sn2 Os3 114.0(3)
Os2 Sn2 Os3 68.867(19)
C58 Sn3 C52 102.2(4)
C58 Sn3 Os1 125.3(3)
C52 Sn3 Os1 119.8(3)
C58 Sn3 Os3 120.1(3)
C52 Sn3 Os3 119.5(3)
Os1 Sn3 Os3 68.765(19)
C82 P1 C76 108.2(4)
C82 P1 C70 99.6(5)
C76 P1 C70 102.8(4)
C82 P1 Pt1 113.0(3)
C76 P1 Pt1 113.2(3)
C70 P1 Pt1 118.6(3)
C100 P2 C94 107.8(5)
C100 P2 C88 95.8(4)
C94 P2 C88 100.6(4)
C100 P2 Pt1 115.2(3)
C94 P2 Pt1 112.4(3)
C88 P2 Pt1 122.7(3)
O11 C11 Os1 176.1(9)
O12 C12 Os1 175.7(9)
O13 C13 Os1 176.1(9)
O21 C21 Os2 176.2(9)
O22 C22 Os2 175.7(8)
O23 C23 Os2 179.0(9)
O31 C31 Os3 175.8(9)
O32 C32 Os3 179.1(15)
O33 C33 Os3 177.7(9)
C35 C34 C39 117.5(9)
C35 C34 Sn1 122.1(7)
C39 C34 Sn1 120.3(7)
C34 C35 C36 121.3(10)
C37 C36 C35 120.7(10)
C36 C37 C38 118.2(11)
C39 C38 C37 121.5(11)
C38 C39 C34 120.9(10)
C41 C40 C45 118.5(12)
C41 C40 Sn2 123.2(10)
C45 C40 Sn2 118.2(10)
C40 C41 C42 122.7(15)
C43 C42 C41 116.5(19)
C42 C43 C44 125.2(18)
C43 C44 C45 117.8(16)
C40 C45 C44 119.4(15)
C51 C46 C47 116.2(10)
C51 C46 Sn2 124.6(8)
C47 C46 Sn2 119.2(8)
C46 C47 C48 119.9(11)
C49 C48 C47 123.4(12)
C50 C49 C48 117.3(12)
C49 C50 C51 121.9(13)
C46 C51 C50 121.3(11)
C53 C52 C57 118.5(12)
C53 C52 Sn3 124.9(9)
C57 C52 Sn3 116.6(9)
C52 C53 C54 120.6(16)
C55 C54 C53 120.3(18)
C56 C55 C54 119.1(17)
C55 C56 C57 121.6(18)
C52 C57 C56 119.1(15)
C63 C58 C59 117.0(10)
C63 C58 Sn3 121.8(9)
C59 C58 Sn3 120.9(9)
C60 C59 C58 120.2(14)
C61 C60 C59 121.3(15)
C60 C61 C62 119.0(14)
C61 C62 C63 120.1(15)
C58 C63 C62 122.2(13)
C69 C64 C65 114.6(11)
C69 C64 Pt1 123.3(9)
C65 C64 Pt1 121.2(9)
C66 C65 C64 120.7(14)
C67 C66 C65 124(2)
C66 C67 C68 120(2)
C67 C68 C69 118(2)
C64 C69 C68 123.5(14)
C75 C70 C71 117.6(11)
C75 C70 P1 122.8(9)
C71 C70 P1 119.6(9)
C70 C71 C72 120.6(12)
C73 C72 C71 122.0(14)
C72 C73 C74 118.0(14)
C73 C74 C75 120.1(14)
C70 C75 C74 121.7(13)
C81 C76 C77 117.1(9)
C81 C76 P1 126.8(7)
C77 C76 P1 116.0(7)
C78 C77 C76 121.2(10)
C79 C78 C77 118.6(10)
C80 C79 C78 121.2(11)
C81 C80 C79 120.7(11)
C80 C81 C76 121.2(10)
C83 C82 C87 118.1(10)
C83 C82 P1 122.6(9)
C87 C82 P1 119.3(8)
C82 C83 C84 120.3(12)
C85 C84 C83 120.0(13)
C86 C85 C84 119.1(15)
C85 C86 C87 121.9(15)
C86 C87 C82 120.4(12)
C89 C88 C93 118.7(9)
C89 C88 P2 119.8(8)
C93 C88 P2 121.4(8)
C88 C89 C90 121.8(11)
C91 C90 C89 118.9(12)
C92 C91 C90 120.9(12)
C91 C92 C93 120.7(11)
C88 C93 C92 119.0(11)
C99 C94 C95 117.6(10)
C99 C94 P2 125.6(9)
C95 C94 P2 116.8(7)
C94 C95 C96 121.7(10)
C97 C96 C95 120.3(12)
C96 C97 C98 119.6(11)
C97 C98 C99 120.5(11)
C94 C99 C98 120.2(11)
C105 C100 C101 118.3(9)
C105 C100 P2 119.1(8)
C101 C100 P2 122.3(8)
C102 C101 C100 121.6(11)
C101 C102 C103 119.9(12)
C104 C103 C102 120.8(11)
C103 C104 C105 120.0(11)
C100 C105 C104 119.3(10)
C2S O1S C3S 117(2)
C1S C2S O1S 108(3)
O1S C3S C4S 93(2)
C6S O2S C7S 114(2)
C5S C6S O2S 114(2)
C8S C7S O2S 108(2)

loop_
_geom_bond_atom_site_label_1
_geom_bond_atom_site_label_2
_geom_bond_distance
Pt1 C64 2.043(10)
Pt1 P1 2.328(2)
Pt1 P2 2.337(2)
Pt1 Sn1 2.6298(6)
Os1 C12 1.897(11)
Os1 C13 1.944(10)
Os1 C11 1.947(10)
Os1 Sn3 2.6501(7)
Os1 Sn1 2.7703(6)
Os1 Os2 2.9247(5)
Os1 Os3 3.0033(5)
Os2 C22 1.865(10)
Os2 C23 1.936(10)
Os2 C21 1.946(10)
Os2 Sn2 2.6537(7)
Os2 Sn1 2.7637(6)
Os2 Os3 3.0036(5)
Os3 C32 1.865(12)
Os3 C31 1.916(11)
Os3 C33 1.933(12)
Os3 Sn2 2.6582(8)
Os3 Sn3 2.6680(8)
Sn1 C34 2.195(8)
Sn2 C46 2.124(9)
Sn2 C40 2.154(11)
Sn3 C58 2.143(10)
Sn3 C52 2.151(10)
P1 C82 1.803(10)
P1 C76 1.825(9)
P1 C70 1.839(10)
P2 C100 1.833(10)
P2 C94 1.833(10)
P2 C88 1.852(9)
O11 C11 1.137(10)
O12 C12 1.132(11)
O13 C13 1.125(10)
O21 C21 1.136(10)
O22 C22 1.163(10)
O23 C23 1.147(10)
O31 C31 1.165(11)
O32 C32 1.155(12)
O33 C33 1.156(11)
C34 C35 1.353(11)
C34 C39 1.375(12)
C35 C36 1.398(13)
C36 C37 1.332(14)
C37 C38 1.374(15)
C38 C39 1.357(13)
C40 C41 1.359(16)
C40 C45 1.397(16)
C41 C42 1.410(18)
C42 C43 1.31(2)
C43 C44 1.37(2)
C44 C45 1.403(18)
C46 C51 1.352(13)
C46 C47 1.369(13)
C47 C48 1.389(15)
C48 C49 1.319(15)
C49 C50 1.311(16)
C50 C51 1.401(15)
C52 C53 1.341(15)
C52 C57 1.377(16)
C53 C54 1.400(18)
C54 C55 1.35(3)
C55 C56 1.31(2)
C56 C57 1.404(19)
C58 C63 1.345(15)
C58 C59 1.385(15)
C59 C60 1.370(16)
C60 C61 1.328(19)
C61 C62 1.358(19)
C62 C63 1.360(16)
C64 C69 1.357(14)
C64 C65 1.400(14)
C65 C66 1.386(17)
C66 C67 1.30(3)
C67 C68 1.36(3)
C68 C69 1.440(18)
C70 C75 1.372(15)
C70 C71 1.379(14)
C71 C72 1.382(16)
C72 C73 1.360(19)
C73 C74 1.381(19)
C74 C75 1.394(16)
C76 C81 1.387(12)
C76 C77 1.400(12)
C77 C78 1.389(13)
C78 C79 1.359(15)
C79 C80 1.356(15)
C80 C81 1.356(13)
C82 C83 1.384(13)
C82 C87 1.387(14)
C83 C84 1.395(17)
C84 C85 1.383(19)
C85 C86 1.343(19)
C86 C87 1.372(16)
C88 C89 1.360(13)
C88 C93 1.390(13)
C89 C90 1.390(14)
C90 C91 1.358(16)
C91 C92 1.349(16)
C92 C93 1.400(14)
C94 C99 1.379(13)
C94 C95 1.384(13)
C95 C96 1.387(13)
C96 C97 1.345(14)
C97 C98 1.375(15)
C98 C99 1.400(14)
C100 C105 1.384(12)
C100 C101 1.413(13)
C101 C102 1.338(14)
C102 C103 1.370(17)
C103 C104 1.370(16)
C104 C105 1.400(14)
O1S C2S 1.53(3)
O1S C3S 1.57(3)
C1S C2S 1.47(3)
C3S C4S 1.57(3)
O2S C6S 1.466(18)
O2S C7S 1.492(18)
C5S C6S 1.453(18)
C7S C8S 1.412(19)
